data_4116112
loop_
_publ_author_name
'Salma Kiani'
'Amy Tapper'
'Richard J. Staples'
'Pericles Stavropoulos'

_publ_section_title
;
 Functional Aspects of Gif-Type Oxidation of Hydrocarbons Mediated by Iron
 Picolinate H2O2-Dependent Systems: Evidence for the Generation of Carbon-
 and Oxygen-Centered Radicals
;
_journal_name_full 'Journal of the American Chemical Society'
_journal_page_first 7503
_journal_page_last 7517
_journal_paper_doi 10.1021/ja000063h
_journal_volume 122
_journal_year 2000
_chemical_formula_sum 'C14 H16 Fe N2 O6'
_chemical_formula_weight 364.14
_chemical_name_systematic
; 
 ? 
;
_space_group_IT_number 14
_symmetry_cell_setting monoclinic
_symmetry_space_group_name_Hall '-P 2yn'
_symmetry_space_group_name_H-M 'P 1 21/n 1'
_atom_sites_solution_hydrogens difmap
_atom_sites_solution_primary direct
_atom_sites_solution_secondary difmap
_audit_creation_method SHELXL-97
_cell_angle_alpha 90.00
_cell_angle_beta 107.89(2)
_cell_angle_gamma 90.00
_cell_formula_units_Z 2
_cell_length_a 9.048(2)
_cell_length_b 6.2370(7)
_cell_length_c 14.285(4)
_cell_measurement_reflns_used 99
_cell_measurement_temperature 213(2)
_cell_measurement_theta_max 20.69
_cell_measurement_theta_min 0.00
_cell_volume 767.2(3)
_computing_cell_refinement 'SMART (SIEMENS, V4.033, 1994)'
_computing_data_collection 'ASTRO (SIEMENS, V4.033, 1994)'
_computing_data_reduction 'SAINT (SIEMENS, V4.035, 1994)'
_computing_molecular_graphics 'SHELXTL (SIEMENS, 1994, ver 5.04)'
_computing_publication_material 'CIFTAB (Sheldrick, 1993)'
_computing_structure_refinement 'SHELXL-97 (Sheldrick, 1997)'
_computing_structure_solution 'SHELXS-97 (Sheldrick, 1990)'
_diffrn_ambient_temperature 213(2)
_diffrn_measured_fraction_theta_full 0.891
_diffrn_measured_fraction_theta_max 0.891
_diffrn_measurement_method '\w, 0.3 deg'
_diffrn_radiation_monochromator graphite
_diffrn_radiation_source 'fine-focus sealed tube'
_diffrn_radiation_type MoK\a
_diffrn_radiation_wavelength 0.71073
_diffrn_reflns_av_R_equivalents 0.0307
_diffrn_reflns_av_sigmaI/netI 0.0399
_diffrn_reflns_limit_h_max 5
_diffrn_reflns_limit_h_min -11
_diffrn_reflns_limit_k_max 8
_diffrn_reflns_limit_k_min -8
_diffrn_reflns_limit_l_max 19
_diffrn_reflns_limit_l_min -18
_diffrn_reflns_number 4820
_diffrn_reflns_theta_full 28.31
_diffrn_reflns_theta_max 28.31
_diffrn_reflns_theta_min 2.38
_diffrn_standards_decay_% <1
_diffrn_standards_interval_count 0
_diffrn_standards_number 0
_exptl_absorpt_coefficient_mu 1.016
_exptl_absorpt_correction_T_max 0.9193
_exptl_absorpt_correction_T_min 0.8530
_exptl_absorpt_correction_type empirical
_exptl_crystal_colour red-brown
_exptl_crystal_density_diffrn 1.576
_exptl_crystal_description prismatic
_exptl_crystal_F_000 376
_exptl_crystal_size_max 0.1
_exptl_crystal_size_mid 0.15
_exptl_crystal_size_min 0.15
_refine_diff_density_max 0.293
_refine_diff_density_min -0.268
_refine_diff_density_rms 0.051
_refine_ls_extinction_method none
_refine_ls_goodness_of_fit_ref 1.080
_refine_ls_hydrogen_treatment refined
_refine_ls_matrix_type full
_refine_ls_number_parameters 138
_refine_ls_number_reflns 1855
_refine_ls_number_restraints 0
_refine_ls_restrained_S_all 1.080
_refine_ls_R_factor_all 0.0407
_refine_ls_R_factor_gt 0.0267
_refine_ls_shift/su_max 0.004
_refine_ls_shift/su_mean 0.001
_refine_ls_structure_factor_coef Fsqd
_refine_ls_weighting_details 'w=1/[\s^2^(Fo^2^)+(0.0271P)^2^+0.0000P] where P=(Fo^2^+2Fc^2^)/3'
_refine_ls_weighting_scheme calc
_refine_ls_wR_factor_gt 0.0623
_refine_ls_wR_factor_ref 0.0643
_reflns_number_gt 1414
_reflns_number_total 1855
_reflns_threshold_expression >2sigma(I)
_cod_data_source_file ja000063h_3.cif
_cod_data_source_block Compund_6
_cod_depositor_comments
;
The following automatic conversions were performed:

'_refine_ls_weighting_scheme' value 'calc
w=1/[\s^2^(Fo^2^)+(0.0271P)^2^+0.0000P] where P=(Fo^2^+2Fc^2^)/3' was
changed to 'calc'. New tag '_refine_ls_weighting_details' was
created. The value of the new tag was set to
'w=1/[\s^2^(Fo^2^)+(0.0271P)^2^+0.0000P] where P=(Fo^2^+2Fc^2^)/3'.

Automatic conversion script
Id: cif_fix_values 3143 2015-03-26 13:38:13Z robertas 
;
_cod_original_cell_volume 767.1(3)
_cod_database_code 4116112

loop_
_symmetry_equiv_pos_as_xyz
'x, y, z'
'-x+1/2, y+1/2, -z+1/2'
'-x, -y, -z'
'x-1/2, -y-1/2, z-1/2'

loop_
_atom_site_label
_atom_site_type_symbol
_atom_site_fract_x
_atom_site_fract_y
_atom_site_fract_z
_atom_site_U_iso_or_equiv
_atom_site_adp_type
_atom_site_occupancy
_atom_site_calc_flag
_atom_site_refinement_flags
Fe1 Fe 0.5000 0.0000 0.0000 0.02123(11) Uani 1 d S
O1 O 0.39000(12) -0.28138(17) -0.05316(8) 0.0250(3) Uani 1 d .
O2 O 0.20137(14) -0.50553(19) -0.04649(9) 0.0351(3) Uani 1 d .
O3 O 0.33369(13) 0.18115(19) -0.11947(8) 0.0276(3) Uani 1 d .
H3B H 0.292(2) 0.273(4) -0.0977(15) 0.052(7) Uiso 1 d .
N1 N 0.31933(15) -0.0055(2) 0.06874(9) 0.0224(3) Uani 1 d .
C1 C 0.2827(2) 0.1403(3) 0.12710(13) 0.0284(4) Uani 1 d .
H1 H 0.343(2) 0.265(3) 0.1400(12) 0.037(5) Uiso 1 d .
C2 C 0.1579(2) 0.1150(3) 0.16254(13) 0.0329(4) Uani 1 d .
H2 H 0.134(2) 0.230(3) 0.2027(12) 0.036(5) Uiso 1 d .
C3 C 0.0677(2) -0.0669(3) 0.13790(13) 0.0324(4) Uani 1 d .
H3 H -0.017(2) -0.085(3) 0.1609(13) 0.039(5) Uiso 1 d .
C4 C 0.1057(2) -0.2197(3) 0.07890(12) 0.0275(4) Uani 1 d .
H4 H 0.0506(19) -0.337(3) 0.0600(12) 0.028(5) Uiso 1 d .
C5 C 0.23084(17) -0.1830(2) 0.04483(11) 0.0209(3) Uani 1 d .
C6 C 0.27725(17) -0.3369(2) -0.02383(11) 0.0224(3) Uani 1 d .
C7 C 0.3707(3) 0.2623(4) -0.20328(15) 0.0402(5) Uani 1 d .
H7C H 0.409(2) 0.144(4) -0.2319(13) 0.048(6) Uiso 1 d .
H7B H 0.289(3) 0.321(4) -0.2493(15) 0.059(7) Uiso 1 d .
H7A H 0.448(3) 0.383(4) -0.1851(16) 0.077(8) Uiso 1 d .

loop_
_atom_site_aniso_label
_atom_site_aniso_U_11
_atom_site_aniso_U_22
_atom_site_aniso_U_33
_atom_site_aniso_U_23
_atom_site_aniso_U_13
_atom_site_aniso_U_12
Fe1 0.02081(18) 0.02065(16) 0.02551(18) -0.00306(15) 0.01193(13) -0.00620(15)
O1 0.0256(6) 0.0234(6) 0.0299(6) -0.0055(5) 0.0145(5) -0.0054(5)
O2 0.0316(7) 0.0258(6) 0.0531(8) -0.0118(6) 0.0205(6) -0.0118(6)
O3 0.0297(7) 0.0265(6) 0.0285(6) -0.0004(5) 0.0119(5) 0.0006(5)
N1 0.0226(7) 0.0226(6) 0.0235(6) -0.0011(6) 0.0093(5) -0.0025(6)
C1 0.0296(10) 0.0285(9) 0.0291(9) -0.0059(7) 0.0121(8) -0.0047(8)
C2 0.0312(10) 0.0394(11) 0.0319(10) -0.0073(8) 0.0153(8) 0.0005(8)
C3 0.0235(9) 0.0467(11) 0.0309(9) 0.0001(8) 0.0143(8) -0.0024(8)
C4 0.0220(9) 0.0307(9) 0.0308(9) -0.0002(8) 0.0098(7) -0.0070(7)
C5 0.0192(8) 0.0226(8) 0.0210(8) 0.0016(6) 0.0062(6) -0.0013(6)
C6 0.0204(8) 0.0206(8) 0.0255(8) -0.0001(6) 0.0060(7) -0.0019(6)
C7 0.0479(13) 0.0452(13) 0.0298(10) 0.0084(9) 0.0155(10) 0.0041(11)

loop_
_atom_type_symbol
_atom_type_description
_atom_type_scat_dispersion_real
_atom_type_scat_dispersion_imag
_atom_type_scat_source
C C 0.0033 0.0016 'International Tables Vol C Tables 4.2.6.8 and 6.1.1.4'
H H 0.0000 0.0000 'International Tables Vol C Tables 4.2.6.8 and 6.1.1.4'
N N 0.0061 0.0033 'International Tables Vol C Tables 4.2.6.8 and 6.1.1.4'
O O 0.0106 0.0060 'International Tables Vol C Tables 4.2.6.8 and 6.1.1.4'
Fe Fe 0.3463 0.8444 'International Tables Vol C Tables 4.2.6.8 and 6.1.1.4'

loop_
_geom_angle_atom_site_label_1
_geom_angle_atom_site_label_2
_geom_angle_atom_site_label_3
_geom_angle
_geom_angle_site_symmetry_1
_geom_angle_site_symmetry_3
O1 Fe1 O1 180.0 . 3_655
O1 Fe1 N1 101.28(5) . 3_655
O1 Fe1 N1 78.72(5) 3_655 3_655
O1 Fe1 N1 78.72(5) . .
O1 Fe1 N1 101.28(5) 3_655 .
N1 Fe1 N1 180.0 3_655 .
O1 Fe1 O3 90.79(4) . .
O1 Fe1 O3 89.21(4) 3_655 .
N1 Fe1 O3 94.13(5) 3_655 .
N1 Fe1 O3 85.87(5) . .
O1 Fe1 O3 89.21(4) . 3_655
O1 Fe1 O3 90.79(4) 3_655 3_655
N1 Fe1 O3 85.87(5) 3_655 3_655
N1 Fe1 O3 94.13(5) . 3_655
O3 Fe1 O3 180.0 . 3_655
C6 O1 Fe1 117.53(10) . .
C7 O3 Fe1 123.28(12) . .
C1 N1 C5 118.24(14) . .
C1 N1 Fe1 129.82(11) . .
C5 N1 Fe1 111.91(10) . .
N1 C1 C2 122.41(16) . .
C3 C2 C1 119.14(17) . .
C2 C3 C4 118.93(17) . .
C5 C4 C3 118.97(16) . .
N1 C5 C4 122.29(15) . .
N1 C5 C6 114.96(13) . .
C4 C5 C6 122.74(14) . .
O2 C6 O1 125.64(15) . .
O2 C6 C5 117.53(14) . .
O1 C6 C5 116.83(13) . .

loop_
_geom_bond_atom_site_label_1
_geom_bond_atom_site_label_2
_geom_bond_distance
_geom_bond_site_symmetry_2
Fe1 O1 2.0452(11) .
Fe1 O1 2.0452(11) 3_655
Fe1 N1 2.1502(13) 3_655
Fe1 N1 2.1502(13) .
Fe1 O3 2.2081(12) .
Fe1 O3 2.2081(12) 3_655
O1 C6 1.2644(18) .
O2 C6 1.2432(18) .
O3 C7 1.431(2) .
N1 C1 1.342(2) .
N1 C5 1.3472(19) .
C1 C2 1.381(2) .
C2 C3 1.379(3) .
C3 C4 1.384(3) .
C4 C5 1.382(2) .
C5 C6 1.521(2) .

loop_
_geom_torsion_atom_site_label_1
_geom_torsion_atom_site_label_2
_geom_torsion_atom_site_label_3
_geom_torsion_atom_site_label_4
_geom_torsion
_geom_torsion_site_symmetry_1
O1 Fe1 O1 C6 107(100) 3_655
N1 Fe1 O1 C6 178.06(11) 3_655
N1 Fe1 O1 C6 -1.94(11) .
O3 Fe1 O1 C6 -87.56(12) .
O3 Fe1 O1 C6 92.44(12) 3_655
O1 Fe1 O3 C7 -103.66(14) .
O1 Fe1 O3 C7 76.34(14) 3_655
N1 Fe1 O3 C7 -2.29(14) 3_655
N1 Fe1 O3 C7 177.71(14) .
O3 Fe1 O3 C7 98(100) 3_655
O1 Fe1 N1 C1 -177.13(15) .
O1 Fe1 N1 C1 2.87(15) 3_655
N1 Fe1 N1 C1 49(3) 3_655
O3 Fe1 N1 C1 -85.50(14) .
O3 Fe1 N1 C1 94.50(14) 3_655
O1 Fe1 N1 C5 0.89(10) .
O1 Fe1 N1 C5 -179.11(10) 3_655
N1 Fe1 N1 C5 -133(3) 3_655
O3 Fe1 N1 C5 92.52(10) .
O3 Fe1 N1 C5 -87.48(10) 3_655
C5 N1 C1 C2 -0.4(2) .
Fe1 N1 C1 C2 177.51(12) .
N1 C1 C2 C3 0.4(3) .
C1 C2 C3 C4 0.5(3) .
C2 C3 C4 C5 -1.4(3) .
C1 N1 C5 C4 -0.5(2) .
Fe1 N1 C5 C4 -178.81(12) .
C1 N1 C5 C6 178.33(13) .
Fe1 N1 C5 C6 0.06(15) .
C3 C4 C5 N1 1.4(3) .
C3 C4 C5 C6 -177.34(15) .
Fe1 O1 C6 O2 -177.65(12) .
Fe1 O1 C6 C5 2.55(18) .
N1 C5 C6 O2 178.48(14) .
C4 C5 C6 O2 -2.7(2) .
N1 C5 C6 O1 -1.7(2) .
C4 C5 C6 O1 177.16(14) .
